data_7110733
loop_
_publ_author_name
'Bartlett, Ian M.'
'Carlton, Susannah'
'Connelly, Neil G.'
'Harding, David J.'
'Hayward, Owen D.'
'Guy Orpen, A.'
'Ray, Christopher D.'
'Rieger, Philip H.'

_publ_section_title
;
 Structure and bonding in the d4/d3 alkyne redox pairs
 [WX(CO)(MeC&#xE007;CMe)Tp&#x2032;]z (X = F, Cl, Br and I; z = 0 and 1):
 halide stabilisation of electron deficient metal alkyne complexes
;
_journal_issue 23
_journal_name_full 'Chemical Communications'
_journal_page_first 2403
_journal_paper_doi 10.1039/a907912b
_journal_year 1999
_chemical_formula_sum 'C20 H28 B Cl N6 O W'
_chemical_formula_weight 598.59
_chemical_name_systematic
; 
 ? 
;
_space_group_IT_number 9
_symmetry_cell_setting monoclinic
_symmetry_space_group_name_Hall 'C -2yc'
_symmetry_space_group_name_H-M 'C 1 c 1'
_atom_sites_solution_hydrogens geom
_atom_sites_solution_primary direct
_atom_sites_solution_secondary difmap
_audit_creation_method SHELXL-97
_cell_angle_alpha 90.000(13)
_cell_angle_beta 116.552(3)
_cell_angle_gamma 90.000(10)
_cell_formula_units_Z 4
_cell_length_a 18.243(4)
_cell_length_b 10.0941(16)
_cell_length_c 14.0120(15)
_cell_measurement_reflns_used 234
_cell_measurement_temperature 173(2)
_cell_measurement_theta_max 27.52
_cell_measurement_theta_min 2.37
_cell_volume 2308.1(7)
_computing_cell_refinement 'SAINT (Siemens, 1995b)'
_computing_data_collection 'SMART (Siemens, 1995b)'
_computing_data_reduction 'SAINT (Siemens, 1995b)'
_computing_molecular_graphics 'SHELXL-97 (Sheldrick, 1997)'
_computing_publication_material 'SHELXL-97 (Sheldrick, 1997)'
_computing_structure_refinement 'SHELXL-97 (Sheldrick, 1997)'
_computing_structure_solution 'SHELXS-97 (Sheldrick, 1990)'
_diffrn_ambient_temperature 173(2)
_diffrn_measured_fraction_theta_full 0.996
_diffrn_measured_fraction_theta_max 0.996
_diffrn_measurement_device_type 'Siemens SMART CCD diffractometer'
_diffrn_measurement_method '\w rotation with narrow frames'
_diffrn_radiation_monochromator graphite
_diffrn_radiation_source 'fine-focus sealed tube'
_diffrn_radiation_type MoK\a
_diffrn_radiation_wavelength 0.71073
_diffrn_reflns_av_R_equivalents 0.0405
_diffrn_reflns_av_sigmaI/netI 0.0626
_diffrn_reflns_limit_h_max 23
_diffrn_reflns_limit_h_min -23
_diffrn_reflns_limit_k_max 13
_diffrn_reflns_limit_k_min -13
_diffrn_reflns_limit_l_max 18
_diffrn_reflns_limit_l_min -18
_diffrn_reflns_number 11755
_diffrn_reflns_theta_full 27.52
_diffrn_reflns_theta_max 27.52
_diffrn_reflns_theta_min 2.37
_exptl_absorpt_coefficient_mu 5.144
_exptl_absorpt_correction_T_max 0.689253
_exptl_absorpt_correction_T_min 0.538497
_exptl_absorpt_correction_type empirical
_exptl_absorpt_process_details 'SADABS, Sheldrick 1996'
_exptl_crystal_colour blue
_exptl_crystal_density_diffrn 1.723
_exptl_crystal_density_method 'not measured'
_exptl_crystal_description Block
_exptl_crystal_F_000 1176
_exptl_crystal_size_max 0.2
_exptl_crystal_size_mid 0.2
_exptl_crystal_size_min 0.1
_refine_diff_density_max 1.013
_refine_diff_density_min -0.804
_refine_diff_density_rms 0.113
_refine_ls_abs_structure_details 'Flack H D (1983), Acta Cryst. A39, 876-881'
_refine_ls_abs_structure_Flack 0.047(7)
_refine_ls_extinction_method none
_refine_ls_goodness_of_fit_ref 0.923
_refine_ls_hydrogen_treatment mixed
_refine_ls_matrix_type full
_refine_ls_number_parameters 283
_refine_ls_number_reflns 5159
_refine_ls_number_restraints 2
_refine_ls_restrained_S_all 0.923
_refine_ls_R_factor_all 0.0363
_refine_ls_R_factor_gt 0.0265
_refine_ls_shift/su_max 0.002
_refine_ls_shift/su_mean 0.000
_refine_ls_structure_factor_coef Fsqd
_refine_ls_weighting_details 'calc w=1/[\s^2^(Fo^2^)+(0.0114P)^2^+0.0000P] where P=(Fo^2^+2Fc^2^)/3'
_refine_ls_weighting_scheme calc
_refine_ls_wR_factor_gt 0.0437
_refine_ls_wR_factor_ref 0.0457
_reflns_number_gt 4476
_reflns_number_total 5159
_reflns_threshold_expression >2sigma(I)
_cod_data_source_file 907912bsup1.cif
_cod_data_source_block '[WCl(CO)(MeCCMe)Tp']'
_cod_depositor_comments
;
The following automatic conversions were performed:

'_symmetry_cell_setting' value 'Monoclinic' changed to 'monoclinic'
according to /home/saulius/struct/CIF-dictionaries/cif_core.dic
dictionary named 'cif_core.dic' version 2.4.2 from
2011-04-26.

'_exptl_absorpt_correction_type' value 'Empirical'
changed to 'empirical' according to
/home/saulius/struct/CIF-dictionaries/cif_core.dic dictionary named
'cif_core.dic' version 2.4.2 from 2011-04-26.

Automatic conversion script
Id: cif_fix_values 1891 2012-01-12 08:04:46Z andrius 
;
_cod_original_sg_symbol_H-M Cc
_cod_database_code 7110733

loop_
_symmetry_equiv_pos_as_xyz
'x, y, z'
'x, -y, z+1/2'
'x+1/2, y+1/2, z'
'x+1/2, -y+1/2, z+1/2'

loop_
_atom_site_label
_atom_site_type_symbol
_atom_site_fract_x
_atom_site_fract_y
_atom_site_fract_z
_atom_site_U_iso_or_equiv
_atom_site_adp_type
_atom_site_occupancy
_atom_site_symmetry_multiplicity
_atom_site_calc_flag
_atom_site_refinement_flags
W1 W 0.483350(15) 0.162827(17) 0.013450(16) 0.01697(5) Uani 1 1 d .
Cl1 Cl 0.50242(8) 0.40149(12) 0.02226(19) 0.0283(4) Uani 1 1 d .
O1 O 0.6389(2) 0.1092(4) -0.0187(3) 0.0344(10) Uani 1 1 d .
N1 N 0.4367(3) -0.0387(4) -0.0336(3) 0.0194(10) Uani 1 1 d .
N2 N 0.3553(3) -0.0637(4) -0.1007(3) 0.0216(10) Uani 1 1 d .
N3 N 0.3592(3) 0.2082(5) 0.0023(4) 0.0199(10) Uani 1 1 d .
N4 N 0.2912(2) 0.1437(4) -0.0743(3) 0.0216(10) Uani 1 1 d .
N5 N 0.4140(3) 0.1894(4) -0.1630(4) 0.0222(11) Uani 1 1 d .
N6 N 0.3366(3) 0.1301(4) -0.2174(4) 0.0223(11) Uani 1 1 d .
C1 C 0.5797(3) 0.1325(5) -0.0086(4) 0.0219(13) Uani 1 1 d .
C2 C 0.6715(4) 0.0919(7) 0.2203(5) 0.0306(18) Uani 1 1 d .
H2A H 0.7009 0.1743 0.2233 0.046 Uiso 1 1 calc R
H2B H 0.6892 0.0227 0.1860 0.046 Uiso 1 1 calc R
H2C H 0.6836 0.0640 0.2928 0.046 Uiso 1 1 calc R
C3 C 0.5800(4) 0.1145(5) 0.1564(5) 0.0256(13) Uani 1 1 d .
C4 C 0.5126(3) 0.1193(5) 0.1656(5) 0.0252(14) Uani 1 1 d .
C5 C 0.4817(4) 0.0872(6) 0.2458(5) 0.0359(15) Uani 1 1 d .
H5A H 0.4566 -0.0010 0.2309 0.054 Uiso 1 1 calc R
H5B H 0.4409 0.1532 0.2413 0.054 Uiso 1 1 calc R
H5C H 0.5276 0.0884 0.3177 0.054 Uiso 1 1 calc R
C6 C 0.5606(4) -0.1839(6) 0.0696(5) 0.0318(15) Uani 1 1 d .
H6A H 0.5734 -0.2785 0.0715 0.048 Uiso 1 1 calc R
H6B H 0.5710 -0.1544 0.1411 0.048 Uiso 1 1 calc R
H6C H 0.5952 -0.1335 0.0456 0.048 Uiso 1 1 calc R
C7 C 0.4723(5) -0.1615(5) -0.0062(5) 0.0166(15) Uani 1 1 d .
C8 C 0.4154(4) -0.2598(6) -0.0575(5) 0.0284(15) Uani 1 1 d .
H8 H 0.4245 -0.3527 -0.0528 0.034 Uiso 1 1 calc R
C9 C 0.3427(4) -0.1948(5) -0.1168(4) 0.0259(14) Uani 1 1 d .
C10 C 0.2599(4) -0.2530(6) -0.1864(5) 0.0413(17) Uani 1 1 d .
H10A H 0.2215 -0.2293 -0.1578 0.062 Uiso 1 1 calc R
H10B H 0.2644 -0.3496 -0.1878 0.062 Uiso 1 1 calc R
H10C H 0.2398 -0.2180 -0.2590 0.062 Uiso 1 1 calc R
C11 C 0.3857(4) 0.3784(6) 0.1456(5) 0.0375(16) Uani 1 1 d .
H11A H 0.3696 0.3734 0.2035 0.056 Uiso 1 1 calc R
H11B H 0.3799 0.4699 0.1196 0.056 Uiso 1 1 calc R
H11C H 0.4428 0.3503 0.1720 0.056 Uiso 1 1 calc R
C12 C 0.3311(3) 0.2886(5) 0.0554(5) 0.0265(13) Uani 1 1 d .
C13 C 0.2468(3) 0.2757(5) 0.0150(5) 0.0295(14) Uani 1 1 d .
H13 H 0.2126 0.3215 0.0388 0.035 Uiso 1 1 calc R
C14 C 0.2222(3) 0.1839(5) -0.0660(4) 0.0256(13) Uani 1 1 d .
C15 C 0.1387(3) 0.1279(6) -0.1346(5) 0.0357(16) Uani 1 1 d .
H15A H 0.0997 0.1614 -0.1100 0.054 Uiso 1 1 calc R
H15B H 0.1409 0.0310 -0.1297 0.054 Uiso 1 1 calc R
H15C H 0.1211 0.1547 -0.2089 0.054 Uiso 1 1 calc R
C16 C 0.5066(4) 0.3225(6) -0.2139(5) 0.0408(16) Uani 1 1 d .
H16A H 0.5012 0.3700 -0.2778 0.061 Uiso 1 1 calc R
H16B H 0.5528 0.2606 -0.1910 0.061 Uiso 1 1 calc R
H16C H 0.5165 0.3863 -0.1567 0.061 Uiso 1 1 calc R
C17 C 0.4304(3) 0.2483(5) -0.2386(4) 0.0245(13) Uani 1 1 d .
C18 C 0.3645(4) 0.2297(6) -0.3375(5) 0.0296(14) Uani 1 1 d .
H18 H 0.3596 0.2631 -0.4035 0.036 Uiso 1 1 calc R
C19 C 0.3069(3) 0.1542(6) -0.3234(4) 0.0245(12) Uani 1 1 d .
C20 C 0.2282(4) 0.0977(6) -0.4049(5) 0.0334(15) Uani 1 1 d .
H20A H 0.2165 0.1332 -0.4754 0.050 Uiso 1 1 calc R
H20B H 0.1838 0.1218 -0.3871 0.050 Uiso 1 1 calc R
H20C H 0.2327 0.0010 -0.4058 0.050 Uiso 1 1 calc R
B1 B 0.2986(5) 0.0536(8) -0.1563(6) 0.0253(19) Uani 1 1 d .
H1 H 0.237(3) 0.020(4) -0.218(4) 0.009(12) Uiso 1 1 d .

loop_
_atom_site_aniso_label
_atom_site_aniso_U_11
_atom_site_aniso_U_22
_atom_site_aniso_U_33
_atom_site_aniso_U_23
_atom_site_aniso_U_13
_atom_site_aniso_U_12
W1 0.01461(8) 0.01336(8) 0.02169(9) -0.0009(3) 0.00701(7) 0.0003(2)
Cl1 0.0269(13) 0.0129(6) 0.0423(10) -0.0004(8) 0.0129(12) 0.0007(5)
O1 0.025(2) 0.035(2) 0.046(3) 0.000(2) 0.019(2) 0.0025(18)
N1 0.018(3) 0.016(2) 0.025(3) 0.0006(19) 0.010(2) 0.0060(18)
N2 0.019(3) 0.012(2) 0.030(3) -0.0022(19) 0.007(2) -0.0025(18)
N3 0.023(3) 0.016(2) 0.022(3) -0.001(2) 0.012(2) -0.001(2)
N4 0.015(2) 0.024(3) 0.024(2) 0.000(2) 0.008(2) 0.0010(19)
N5 0.021(3) 0.018(3) 0.029(3) 0.002(2) 0.013(2) 0.002(2)
N6 0.012(2) 0.023(3) 0.022(3) -0.003(2) -0.001(2) -0.0003(19)
C1 0.024(3) 0.015(3) 0.020(3) 0.001(2) 0.003(3) -0.003(2)
C2 0.024(4) 0.036(5) 0.024(4) 0.001(3) 0.005(3) 0.005(3)
C3 0.030(3) 0.012(3) 0.029(3) -0.006(2) 0.008(3) -0.003(2)
C4 0.021(3) 0.011(3) 0.042(4) -0.012(3) 0.013(3) -0.003(2)
C5 0.051(4) 0.032(3) 0.035(4) 0.003(3) 0.029(3) -0.005(3)
C6 0.039(4) 0.020(4) 0.044(4) 0.007(3) 0.025(4) 0.007(3)
C7 0.016(5) 0.0108(19) 0.020(5) 0.004(3) 0.006(4) 0.003(3)
C8 0.042(4) 0.010(3) 0.039(4) -0.003(3) 0.022(3) 0.002(3)
C9 0.028(3) 0.017(3) 0.028(3) -0.004(2) 0.008(3) -0.005(2)
C10 0.037(4) 0.028(4) 0.050(4) -0.009(3) 0.011(3) -0.012(3)
C11 0.040(4) 0.033(4) 0.045(4) -0.016(3) 0.024(3) -0.007(3)
C12 0.026(3) 0.021(3) 0.036(3) -0.003(3) 0.017(3) 0.002(2)
C13 0.026(4) 0.026(3) 0.040(4) 0.002(3) 0.018(3) 0.011(3)
C14 0.013(3) 0.026(3) 0.038(3) 0.011(3) 0.012(3) 0.009(2)
C15 0.015(3) 0.043(4) 0.042(4) 0.012(3) 0.006(3) 0.005(3)
C16 0.034(4) 0.046(4) 0.046(4) 0.011(4) 0.022(3) -0.010(3)
C17 0.024(3) 0.025(3) 0.028(3) 0.004(3) 0.015(3) 0.004(2)
C18 0.031(4) 0.031(3) 0.025(3) 0.009(3) 0.011(3) 0.011(3)
C19 0.026(3) 0.025(3) 0.019(3) 0.005(3) 0.007(2) 0.012(3)
C20 0.028(4) 0.031(3) 0.033(4) -0.004(3) 0.007(3) 0.001(3)
B1 0.024(4) 0.026(4) 0.020(4) -0.002(3) 0.004(4) -0.002(3)

loop_
_atom_type_symbol
_atom_type_description
_atom_type_scat_dispersion_real
_atom_type_scat_dispersion_imag
_atom_type_scat_source
C C 0.0033 0.0016 'International Tables Vol C Tables 4.2.6.8 and 6.1.1.4'
H H 0.0000 0.0000 'International Tables Vol C Tables 4.2.6.8 and 6.1.1.4'
B B 0.0013 0.0007 'International Tables Vol C Tables 4.2.6.8 and 6.1.1.4'
N N 0.0061 0.0033 'International Tables Vol C Tables 4.2.6.8 and 6.1.1.4'
O O 0.0106 0.0060 'International Tables Vol C Tables 4.2.6.8 and 6.1.1.4'
Cl Cl 0.1484 0.1585 'International Tables Vol C Tables 4.2.6.8 and 6.1.1.4'
W W -0.8490 6.8722 'International Tables Vol C Tables 4.2.6.8 and 6.1.1.4'

loop_
_geom_angle_atom_site_label_1
_geom_angle_atom_site_label_2
_geom_angle_atom_site_label_3
_geom_angle
C1 W1 C4 107.8(2)
C1 W1 C3 70.9(2)
C4 W1 C3 37.3(2)
C1 W1 N1 93.6(2)
C4 W1 N1 89.95(19)
C3 W1 N1 96.98(18)
C1 W1 N5 87.0(2)
C4 W1 N5 162.71(19)
C3 W1 N5 157.53(19)
N1 W1 N5 80.02(16)
C1 W1 N3 168.0(2)
C4 W1 N3 84.2(2)
C3 W1 N3 121.1(2)
N1 W1 N3 85.69(16)
N5 W1 N3 81.04(16)
C1 W1 Cl1 92.59(16)
C4 W1 Cl1 101.53(16)
C3 W1 Cl1 98.36(15)
N1 W1 Cl1 164.61(11)
N5 W1 Cl1 86.26(12)
N3 W1 Cl1 85.31(12)
C7 N1 N2 104.8(4)
C7 N1 W1 133.2(4)
N2 N1 W1 122.0(3)
C9 N2 N1 110.2(4)
C9 N2 B1 130.4(5)
N1 N2 B1 118.7(4)
C12 N3 N4 106.2(4)
C12 N3 W1 134.8(4)
N4 N3 W1 119.0(3)
C14 N4 N3 109.4(4)
C14 N4 B1 129.4(5)
N3 N4 B1 120.9(5)
C17 N5 N6 106.4(4)
C17 N5 W1 134.6(4)
N6 N5 W1 118.9(3)
C19 N6 N5 109.2(5)
C19 N6 B1 130.2(5)
N5 N6 B1 120.6(5)
O1 C1 W1 176.9(5)
C4 C3 C2 142.2(6)
C4 C3 W1 69.4(4)
C2 C3 W1 148.3(5)
C3 C4 C5 139.3(6)
C3 C4 W1 73.4(4)
C5 C4 W1 146.6(4)
N1 C7 C8 110.6(6)
N1 C7 C6 123.9(5)
C8 C7 C6 125.5(6)
C9 C8 C7 105.6(5)
N2 C9 C8 108.7(5)
N2 C9 C10 122.7(5)
C8 C9 C10 128.5(5)
N3 C12 C13 110.1(5)
N3 C12 C11 123.5(5)
C13 C12 C11 126.4(5)
C14 C13 C12 107.1(5)
C13 C14 N4 107.1(5)
C13 C14 C15 130.3(5)
N4 C14 C15 122.6(5)
N5 C17 C18 109.0(5)
N5 C17 C16 123.5(5)
C18 C17 C16 127.5(5)
C19 C18 C17 107.9(5)
N6 C19 C18 107.4(5)
N6 C19 C20 123.1(5)
C18 C19 C20 129.4(5)
N4 B1 N6 109.8(6)
N4 B1 N2 110.2(5)
N6 B1 N2 107.6(6)

loop_
_geom_bond_atom_site_label_1
_geom_bond_atom_site_label_2
_geom_bond_distance
W1 C1 1.941(6)
W1 C4 2.002(6)
W1 C3 2.050(6)
W1 N1 2.190(4)
W1 N5 2.234(5)
W1 N3 2.246(5)
W1 Cl1 2.4293(13)
O1 C1 1.174(6)
N1 C7 1.372(6)
N1 N2 1.381(5)
N2 C9 1.344(6)
N2 B1 1.536(9)
N3 C12 1.348(7)
N3 N4 1.388(6)
N4 C14 1.376(6)
N4 B1 1.519(10)
N5 C17 1.359(7)
N5 N6 1.405(6)
N6 C19 1.357(6)
N6 B1 1.528(9)
C2 C3 1.518(9)
C3 C4 1.295(8)
C4 C5 1.499(8)
C6 C7 1.499(9)
C7 C8 1.382(8)
C8 C9 1.376(8)
C9 C10 1.504(8)
C11 C12 1.511(7)
C12 C13 1.388(8)
C13 C14 1.375(8)
C14 C15 1.501(7)
C16 C17 1.478(7)
C17 C18 1.383(7)
C18 C19 1.382(8)
C19 C20 1.491(7)
